data_2205238
loop_
_publ_author_name
'Gao, Shan'
'Huo, Li-Hua'
'Zhao, Hui'
'Ng, Seik Weng'

_publ_section_title
;
 A trigonal prismatic coordination geometry for vanadium in
 bis(2-oxidonaphthalene-1-carbaldehyde benzoylhydrazonato)vanadium(IV)
 dichloromethane hexane hemisolvate
;
_journal_issue 3
_journal_name_full 'Acta Crystallographica Section E'
_journal_page_first m519
_journal_page_last m521
_journal_paper_doi 10.1107/S1600536805004174
_journal_volume 61
_journal_year 2005
_chemical_formula_iupac '[V (C18 H12 N2 O4)2], C H2 Cl2, 0.5C6 H14'
_chemical_formula_moiety 'C36 H24 N4 O4 V, C H2 Cl2, 0.5C6 H14'
_chemical_formula_sum 'C40 H33 Cl2 N4 O4 V'
_chemical_formula_weight 755.54
_chemical_name_systematic
;
bis(2-oxidonaphthalene-1-carbaldehyde benzoylhydrazonato)vanadium(IV)
dichloromethane hexane hemisolvate
;
_space_group_IT_number 2
_symmetry_cell_setting triclinic
_symmetry_space_group_name_Hall '-P 1'
_symmetry_space_group_name_H-M 'P -1'
_atom_sites_solution_hydrogens geom
_atom_sites_solution_primary direct
_atom_sites_solution_secondary difmap
_audit_creation_method SHELXL-97
_cell_angle_alpha 116.04(3)
_cell_angle_beta 101.84(3)
_cell_angle_gamma 106.21(3)
_cell_formula_units_Z 2
_cell_length_a 12.598(3)
_cell_length_b 13.021(3)
_cell_length_c 13.652(3)
_cell_measurement_reflns_used 15371
_cell_measurement_temperature 295(2)
_cell_measurement_theta_max 27.5
_cell_measurement_theta_min 3.0
_cell_volume 1787.3(12)
_computing_cell_refinement RAPID-AUTO
_computing_data_collection 'RAPID-AUTO (Rigaku, 1998)'
_computing_data_reduction 'CrystalStructure (Rigaku/MSC, 2002)'
_computing_molecular_graphics 'ORTEPII (Johnson, 1976)'
_computing_publication_material SHELXL97
_computing_structure_refinement 'SHELXL97 (Sheldrick, 1997)'
_computing_structure_solution 'SHELXS97 (Sheldrick, 1997)'
_diffrn_ambient_temperature 295(2)
_diffrn_measured_fraction_theta_full 0.980
_diffrn_measured_fraction_theta_max 0.980
_diffrn_measurement_device_type 'Rigaku R-AXIS RAPID'
_diffrn_measurement_method \w
_diffrn_radiation_monochromator graphite
_diffrn_radiation_source 'fine-focus sealed tube'
_diffrn_radiation_type MoK\a
_diffrn_radiation_wavelength 0.71073
_diffrn_reflns_av_R_equivalents 0.023
_diffrn_reflns_av_sigmaI/netI 0.034
_diffrn_reflns_limit_h_max 16
_diffrn_reflns_limit_h_min -15
_diffrn_reflns_limit_k_max 16
_diffrn_reflns_limit_k_min -16
_diffrn_reflns_limit_l_max 17
_diffrn_reflns_limit_l_min -17
_diffrn_reflns_number 17362
_diffrn_reflns_theta_full 27.48
_diffrn_reflns_theta_max 27.5
_diffrn_reflns_theta_min 3.0
_diffrn_standards_decay_% 0
_diffrn_standards_interval_count 0
_diffrn_standards_interval_time 0
_diffrn_standards_number 0
_exptl_absorpt_coefficient_mu 0.475
_exptl_absorpt_correction_T_max 0.919
_exptl_absorpt_correction_T_min 0.758
_exptl_absorpt_correction_type multi-scan
_exptl_absorpt_process_details '(ABSCOR; Higashi, 1995)'
_exptl_crystal_colour black
_exptl_crystal_density_diffrn 1.404
_exptl_crystal_density_method 'not measured'
_exptl_crystal_description Prism
_exptl_crystal_F_000 780
_exptl_crystal_size_max 0.38
_exptl_crystal_size_mid 0.26
_exptl_crystal_size_min 0.18
_refine_diff_density_max 0.882
_refine_diff_density_min -0.939
_refine_ls_extinction_method none
_refine_ls_goodness_of_fit_ref 1.05
_refine_ls_hydrogen_treatment constr
_refine_ls_matrix_type full
_refine_ls_number_parameters 474
_refine_ls_number_reflns 8039
_refine_ls_number_restraints 39
_refine_ls_restrained_S_all 1.07
_refine_ls_R_factor_all 0.077
_refine_ls_R_factor_gt 0.056
_refine_ls_shift/su_max 0.001
_refine_ls_shift/su_mean 0.000
_refine_ls_structure_factor_coef Fsqd
_refine_ls_weighting_details 'calc w = 1/[\s^2^(Fo^2^)+(0.1036P)^2^+0.4047P] where P = (Fo^2^+2Fc^2^)/3'
_refine_ls_weighting_scheme calc
_refine_ls_wR_factor_gt 0.160
_refine_ls_wR_factor_ref 0.174
_reflns_number_gt 5896
_reflns_number_total 8039
_reflns_threshold_expression I>2\s(I)
_cod_data_source_file ci6524.cif
_cod_data_source_block I
_cod_original_cell_volume 1787.2(6)
_cod_database_code 2205238
_cod_database_fobs_code 2205238

loop_
_symmetry_equiv_pos_as_xyz
'x, y, z'
'-x, -y, -z'

loop_
_atom_site_label
_atom_site_fract_x
_atom_site_fract_y
_atom_site_fract_z
_atom_site_U_iso_or_equiv
_atom_site_adp_type
_atom_site_calc_flag
_atom_site_refinement_flags
_atom_site_occupancy
_atom_site_disorder_assembly
_atom_site_disorder_group
_atom_site_type_symbol
V1 0.37764(4) 0.24017(4) 0.54285(4) 0.03620(10) Uani d . 1 . . V
Cl1 0.29540(10) 0.25480(10) 0.1674(2) 0.1372(7) Uani d D 1 . . Cl
Cl2 0.51840(10) 0.25190(10) 0.2638(2) 0.1135(5) Uani d D 1 . . Cl
O1 0.3556(2) 0.3785(2) 0.5416(2) 0.0429(4) Uani d . 1 . . O
O2 0.3951(2) 0.1850(2) 0.6520(2) 0.0445(4) Uani d . 1 . . O
O3 0.5385(2) 0.3629(2) 0.6375(2) 0.0446(4) Uani d . 1 . . O
O4 0.2768(2) 0.1391(2) 0.3795(2) 0.0448(4) Uani d . 1 . . O
N1 0.2245(2) 0.2143(2) 0.5762(2) 0.0413(5) Uani d . 1 . . N
N2 0.2068(2) 0.1598(2) 0.6427(2) 0.0473(5) Uani d . 1 . . N
N3 0.4599(2) 0.1316(2) 0.4599(2) 0.0383(4) Uani d . 1 . . N
N4 0.3947(2) 0.0350(2) 0.3433(2) 0.0433(5) Uani d . 1 . . N
C1 0.2567(2) 0.3806(2) 0.4907(2) 0.0402(5) Uani d . 1 . . C
C2 0.2660(3) 0.4631(3) 0.4476(3) 0.0494(6) Uani d . 1 . . C
C3 0.1671(3) 0.4722(3) 0.3978(3) 0.0524(7) Uani d . 1 . . C
C4 0.0522(3) 0.4026(3) 0.3868(2) 0.0456(6) Uani d . 1 . . C
C5 -0.0489(3) 0.4144(3) 0.3353(3) 0.0544(7) Uani d . 1 . . C
C6 -0.1586(3) 0.3498(3) 0.3276(3) 0.0619(8) Uani d . 1 . . C
C7 -0.1714(3) 0.2717(3) 0.3721(3) 0.0631(8) Uani d . 1 . . C
C8 -0.0755(3) 0.2566(3) 0.4216(3) 0.0552(7) Uani d . 1 . . C
C9 0.0398(2) 0.3218(2) 0.4311(2) 0.0422(6) Uani d . 1 . . C
C10 0.1447(2) 0.3106(2) 0.4837(2) 0.0408(5) Uani d . 1 . . C
C11 0.1379(2) 0.2415(2) 0.5392(2) 0.0430(6) Uani d . 1 . . C
C12 0.3035(2) 0.1486(2) 0.6801(2) 0.0423(6) Uani d . 1 . . C
C13 0.3148(3) 0.0978(3) 0.7569(2) 0.0466(6) Uani d . 1 . . C
C14 0.2231(3) 0.0632(3) 0.7937(3) 0.0601(8) Uani d . 1 . . C
C15 0.2350(4) 0.0173(4) 0.8665(3) 0.0769(11) Uani d . 1 . . C
C16 0.3396(5) 0.0054(4) 0.9044(4) 0.0836(12) Uani d . 1 . . C
C17 0.4286(4) 0.0369(4) 0.8669(3) 0.0771(11) Uani d . 1 . . C
C18 0.4175(3) 0.0830(3) 0.7937(3) 0.0574(7) Uani d . 1 . . C
C19 0.6332(2) 0.3491(2) 0.6799(2) 0.0408(5) Uani d . 1 . . C
C20 0.7212(3) 0.4514(3) 0.7909(2) 0.0503(7) Uani d . 1 . . C
C21 0.8278(3) 0.4503(3) 0.8332(2) 0.0540(7) Uani d . 1 . . C
C22 0.8555(3) 0.3482(3) 0.7705(2) 0.0462(6) Uani d . 1 . . C
C23 0.9681(3) 0.3506(3) 0.8135(3) 0.0588(8) Uani d . 1 . . C
C24 0.9944(3) 0.2515(3) 0.7538(3) 0.0612(8) Uani d . 1 . . C
C25 0.9087(3) 0.1472(3) 0.6480(3) 0.0547(7) Uani d . 1 . . C
C26 0.7987(3) 0.1418(3) 0.6022(3) 0.0473(6) Uani d . 1 . . C
C27 0.7683(2) 0.2424(2) 0.6611(2) 0.0411(5) Uani d . 1 . . C
C28 0.6542(2) 0.2426(2) 0.6160(2) 0.0378(5) Uani d . 1 . . C
C29 0.5679(2) 0.1435(2) 0.5030(2) 0.0412(6) Uani d . 1 . . C
C30 0.2973(2) 0.0462(2) 0.3083(2) 0.0397(5) Uani d . 1 . . C
C31 0.2076(2) -0.0431(2) 0.1871(2) 0.0434(6) Uani d . 1 . . C
C32 0.2248(3) -0.1424(3) 0.1084(3) 0.0600(8) Uani d . 1 . . C
C33 0.1400(4) -0.2246(4) -0.0052(3) 0.0757(11) Uani d . 1 . . C
C34 0.0381(4) -0.2099(4) -0.0404(3) 0.0737(10) Uani d . 1 . . C
C35 0.0206(3) -0.1130(3) 0.0377(3) 0.0718(10) Uani d . 1 . . C
C36 0.1046(3) -0.0290(3) 0.1521(3) 0.0589(8) Uani d . 1 . . C
C37 0.4307(4) 0.3359(4) 0.2845(4) 0.0773(18) Uani d PDU 0.815(12) A 1 C
C37' 0.4530(5) 0.3370(10) 0.218(2) 0.0773(18) Uani d PD 0.185(12) A 2 C
C38 0.4838(9) 0.5430(10) 0.981(2) 0.208(6) Uani d PDU 0.741(13) . 3 C
C39 0.3534(8) 0.4940(10) 0.9230(10) 0.189(6) Uani d PDU 0.741(13) . 3 C
C40 0.3120(10) 0.5490(10) 0.8580(10) 0.177(6) Uani d PDU 0.741(13) . 3 C
C38' 0.440(2) 0.465(2) 0.947(3) 0.208(6) Uani d PD 0.259(13) . 4 C
C39' 0.415(3) 0.546(4) 0.900(3) 0.189(6) Uani d PD 0.259(13) . 4 C
C40' 0.331(3) 0.597(4) 0.953(3) 0.177(6) Uani d PD 0.259(13) . 4 C
H2 0.3401 0.5109 0.4537 0.059 Uiso calc R 1 . . H
H3 0.1751 0.5263 0.3698 0.063 Uiso calc R 1 . . H
H5 -0.0405 0.4673 0.3060 0.065 Uiso calc R 1 . . H
H6 -0.2249 0.3579 0.2927 0.074 Uiso calc R 1 . . H
H7 -0.2464 0.2289 0.3683 0.076 Uiso calc R 1 . . H
H8 -0.0866 0.2024 0.4494 0.066 Uiso calc R 1 . . H
H11 0.0676 0.2134 0.5504 0.052 Uiso calc R 1 . . H
H14 0.1532 0.0713 0.7686 0.072 Uiso calc R 1 . . H
H15 0.1732 -0.0059 0.8906 0.092 Uiso calc R 1 . . H
H16 0.3488 -0.0239 0.9552 0.100 Uiso calc R 1 . . H
H17 0.4978 0.0271 0.8910 0.093 Uiso calc R 1 . . H
H18 0.4791 0.1044 0.7689 0.069 Uiso calc R 1 . . H
H20 0.7055 0.5196 0.8349 0.060 Uiso calc R 1 . . H
H21 0.8845 0.5188 0.9057 0.065 Uiso calc R 1 . . H
H23 1.0259 0.4211 0.8842 0.071 Uiso calc R 1 . . H
H24 1.0691 0.2541 0.7838 0.073 Uiso calc R 1 . . H
H25 0.9263 0.0796 0.6072 0.066 Uiso calc R 1 . . H
H26 0.7429 0.0705 0.5309 0.057 Uiso calc R 1 . . H
H29 0.5899 0.0825 0.4564 0.049 Uiso calc R 1 . . H
H32 0.2930 -0.1541 0.1316 0.072 Uiso calc R 1 . . H
H33 0.1523 -0.2907 -0.0584 0.091 Uiso calc R 1 . . H
H34 -0.0185 -0.2657 -0.1168 0.088 Uiso calc R 1 . . H
H35 -0.0485 -0.1027 0.0142 0.086 Uiso calc R 1 . . H
H36 0.0913 0.0365 0.2049 0.071 Uiso calc R 1 . . H
H37a 0.4167 0.3523 0.3561 0.093 Uiso calc PR 0.815(12) A 1 H
H37b 0.4731 0.4164 0.2939 0.093 Uiso calc PR 0.815(12) A 1 H
H37c 0.4801 0.4221 0.2841 0.093 Uiso calc PR 0.185(12) A 2 H
H37d 0.4753 0.3410 0.1559 0.093 Uiso calc PR 0.185(12) A 2 H
H38a 0.5139 0.6268 1.0499 0.250 Uiso calc PR 0.741(13) . 3 H
H38b 0.5215 0.5488 0.9275 0.250 Uiso calc PR 0.741(13) . 3 H
H39a 0.3222 0.4038 0.8684 0.227 Uiso calc PR 0.741(13) . 3 H
H39b 0.3191 0.5066 0.9825 0.227 Uiso calc PR 0.741(13) . 3 H
H40a 0.2378 0.5516 0.8645 0.265 Uiso calc PR 0.741(13) . 3 H
H40b 0.2990 0.4978 0.7770 0.265 Uiso calc PR 0.741(13) . 3 H
H40c 0.3703 0.6323 0.8913 0.265 Uiso calc PR 0.741(13) . 3 H
H38c 0.4412 0.3914 0.8846 0.250 Uiso calc PR 0.259(13) . 4 H
H38d 0.3762 0.4361 0.9708 0.250 Uiso calc PR 0.259(13) . 4 H
H39c 0.3781 0.4964 0.8149 0.227 Uiso calc PR 0.259(13) . 4 H
H39d 0.4894 0.6155 0.9232 0.227 Uiso calc PR 0.259(13) . 4 H
H40d 0.3217 0.5760 1.0103 0.265 Uiso calc PR 0.259(13) . 4 H
H40e 0.2548 0.5608 0.8911 0.265 Uiso calc PR 0.259(13) . 4 H
H40f 0.3647 0.6873 0.9896 0.265 Uiso calc PR 0.259(13) . 4 H

loop_
_atom_site_aniso_label
_atom_site_aniso_U_11
_atom_site_aniso_U_22
_atom_site_aniso_U_33
_atom_site_aniso_U_12
_atom_site_aniso_U_13
_atom_site_aniso_U_23
V1 0.0339(2) 0.0373(2) 0.0388(2) 0.01616(17) 0.01555(17) 0.01949(18)
Cl1 0.0946(10) 0.0776(7) 0.1512(13) 0.0296(7) -0.0188(9) 0.0242(8)
Cl2 0.0831(8) 0.1124(9) 0.1573(13) 0.0533(7) 0.0419(8) 0.0751(9)
O1 0.0375(10) 0.0402(9) 0.0534(10) 0.0175(8) 0.0181(8) 0.0254(8)
O2 0.0406(10) 0.0564(11) 0.0474(10) 0.0245(9) 0.0204(8) 0.0316(9)
O3 0.0380(10) 0.0377(9) 0.0503(10) 0.0150(8) 0.0137(8) 0.0189(8)
O4 0.0439(10) 0.0467(10) 0.0414(9) 0.0237(8) 0.0146(8) 0.0192(8)
N1 0.0424(12) 0.0465(11) 0.0481(12) 0.0224(10) 0.0228(10) 0.0303(10)
N2 0.0474(13) 0.0603(14) 0.0588(13) 0.0300(11) 0.0292(11) 0.0421(12)
N3 0.0336(11) 0.0383(10) 0.0395(10) 0.0137(9) 0.0149(9) 0.0182(9)
N4 0.0381(12) 0.0406(11) 0.0414(11) 0.0149(9) 0.0150(9) 0.0150(9)
C1 0.0421(14) 0.0397(12) 0.0409(12) 0.0206(11) 0.0192(11) 0.0194(11)
C2 0.0533(17) 0.0522(15) 0.0594(16) 0.0262(13) 0.0324(14) 0.0353(14)
C3 0.066(2) 0.0580(16) 0.0557(16) 0.0351(15) 0.0316(15) 0.0382(14)
C4 0.0546(17) 0.0506(14) 0.0367(12) 0.0289(13) 0.0193(12) 0.0221(11)
C5 0.065(2) 0.0632(17) 0.0461(14) 0.0374(16) 0.0203(14) 0.0317(14)
C6 0.0544(19) 0.075(2) 0.0544(17) 0.0376(17) 0.0112(14) 0.0303(16)
C7 0.0474(18) 0.0660(19) 0.069(2) 0.0233(15) 0.0136(15) 0.0342(17)
C8 0.0476(17) 0.0583(17) 0.0636(18) 0.0233(14) 0.0182(14) 0.0360(15)
C9 0.0419(14) 0.0439(13) 0.0389(12) 0.0208(11) 0.0140(11) 0.0193(11)
C10 0.0401(14) 0.0429(13) 0.0413(12) 0.0200(11) 0.0165(11) 0.0217(11)
C11 0.0391(14) 0.0486(14) 0.0510(14) 0.0221(11) 0.0228(12) 0.0291(12)
C12 0.0476(15) 0.0442(13) 0.0412(12) 0.0240(12) 0.0224(11) 0.0221(11)
C13 0.0580(17) 0.0482(14) 0.0420(13) 0.0295(13) 0.0226(12) 0.0245(12)
C14 0.073(2) 0.072(2) 0.0701(19) 0.0443(18) 0.0425(18) 0.0495(18)
C15 0.104(3) 0.093(3) 0.080(2) 0.054(2) 0.058(2) 0.063(2)
C16 0.114(4) 0.103(3) 0.076(2) 0.059(3) 0.041(2) 0.069(2)
C17 0.085(3) 0.093(3) 0.072(2) 0.050(2) 0.021(2) 0.055(2)
C18 0.061(2) 0.0697(19) 0.0545(16) 0.0356(16) 0.0223(15) 0.0376(15)
C19 0.0354(13) 0.0416(13) 0.0438(13) 0.0128(10) 0.0149(11) 0.0234(11)
C20 0.0535(17) 0.0459(14) 0.0440(14) 0.0197(13) 0.0164(13) 0.0196(12)
C21 0.0483(17) 0.0578(16) 0.0402(13) 0.0150(13) 0.0074(12) 0.0221(13)
C22 0.0409(15) 0.0526(15) 0.0453(13) 0.0165(12) 0.0136(11) 0.0292(12)
C23 0.0442(17) 0.073(2) 0.0531(16) 0.0186(15) 0.0101(13) 0.0356(16)
C24 0.0405(16) 0.083(2) 0.076(2) 0.0285(16) 0.0203(15) 0.0537(19)
C25 0.0470(17) 0.0629(17) 0.0726(19) 0.0290(14) 0.0300(15) 0.0432(16)
C26 0.0399(15) 0.0500(14) 0.0579(16) 0.0196(12) 0.0211(12) 0.0316(13)
C27 0.0350(13) 0.0489(14) 0.0466(13) 0.0160(11) 0.0168(11) 0.0311(12)
C28 0.0327(13) 0.0424(13) 0.0413(12) 0.0146(10) 0.0153(10) 0.0244(11)
C29 0.0361(13) 0.0408(12) 0.0452(13) 0.0168(10) 0.0176(11) 0.0202(11)
C30 0.0371(13) 0.0400(12) 0.0417(13) 0.0134(10) 0.0173(11) 0.0220(11)
C31 0.0413(14) 0.0436(13) 0.0394(13) 0.0127(11) 0.0147(11) 0.0207(11)
C32 0.0523(18) 0.0624(18) 0.0486(16) 0.0238(15) 0.0160(14) 0.0180(14)
C33 0.076(3) 0.067(2) 0.0481(16) 0.0282(19) 0.0149(17) 0.0078(16)
C34 0.068(2) 0.068(2) 0.0427(16) 0.0120(18) 0.0003(15) 0.0161(16)
C35 0.057(2) 0.071(2) 0.0581(19) 0.0225(17) -0.0030(16) 0.0240(17)
C36 0.0519(18) 0.0565(17) 0.0500(16) 0.0215(14) 0.0072(14) 0.0200(14)
C37 0.071(3) 0.066(3) 0.079(3) 0.028(2) 0.026(2) 0.027(2)
C37' 0.071(3) 0.066(3) 0.079(3) 0.028(2) 0.026(2) 0.027(2)
C38 0.136(11) 0.170(13) 0.259(16) 0.037(9) -0.008(9) 0.119(13)
C39 0.135(11) 0.219(14) 0.245(14) 0.073(10) 0.054(10) 0.157(11)
C40 0.142(8) 0.212(12) 0.208(13) 0.081(9) 0.021(10) 0.152(13)
C38' 0.136(11) 0.170(13) 0.259(16) 0.037(9) -0.008(9) 0.119(13)
C39' 0.135(11) 0.219(14) 0.245(14) 0.073(10) 0.054(10) 0.157(11)
C40' 0.142(8) 0.212(12) 0.208(13) 0.081(9) 0.021(10) 0.152(13)

loop_
_atom_type_symbol
_atom_type_description
_atom_type_scat_dispersion_real
_atom_type_scat_dispersion_imag
_atom_type_scat_source
C C 0.0033 0.0016 'International Tables Vol C Tables 4.2.6.8 and 6.1.1.4'
H H 0.0000 0.0000 'International Tables Vol C Tables 4.2.6.8 and 6.1.1.4'
N N 0.0061 0.0033 'International Tables Vol C Tables 4.2.6.8 and 6.1.1.4'
O O 0.0106 0.0060 'International Tables Vol C Tables 4.2.6.8 and 6.1.1.4'
Cl Cl 0.1484 0.1585 'International Tables Vol C Tables 4.2.6.8 and 6.1.1.4'
V V 0.3005 0.5294 'International Tables Vol C Tables 4.2.6.8 and 6.1.1.4'

loop_
_geom_angle_atom_site_label_1
_geom_angle_atom_site_label_2
_geom_angle_atom_site_label_3
_geom_angle_site_symmetry_1
_geom_angle_site_symmetry_3
_geom_angle
_geom_angle_publ_flag
O1 V1 O2 . . 136.38(8) yes
O1 V1 O3 . . 82.56(8) yes
O1 V1 O4 . . 87.17(9) yes
O1 V1 N1 . . 82.30(9) yes
O1 V1 N3 . . 131.90(9) yes
O2 V1 O3 . . 86.62(9) yes
O2 V1 O4 . . 126.63(9) yes
O2 V1 N1 . . 74.24(8) yes
O2 V1 N3 . . 87.80(8) yes
O3 V1 O4 . . 137.24(9) yes
O3 V1 N1 . . 132.15(9) yes
O3 V1 N3 . . 82.57(9) yes
O4 V1 N1 . . 86.78(9) yes
O4 V1 N3 . . 73.94(8) yes
N1 V1 N3 . . 138.06(9) yes
C1 O1 V1 . . 128.2(2) no
C12 O2 V1 . . 118.9(2) no
C19 O3 V1 . . 129.4(2) no
C30 O4 V1 . . 119.0(2) no
C11 N1 N2 . . 115.3(2) no
C11 N1 V1 . . 126.66(18) no
N2 N1 V1 . . 118.03(16) no
C12 N2 N1 . . 107.5(2) no
C29 N3 N4 . . 114.9(2) no
C29 N3 V1 . . 127.94(17) no
N4 N3 V1 . . 117.12(16) no
C30 N4 N3 . . 107.7(2) no
O1 C1 C10 . . 122.5(2) no
O1 C1 C2 . . 117.7(2) no
C10 C1 C2 . . 119.7(2) no
C3 C2 C1 . . 120.1(3) no
C2 C3 C4 . . 122.5(3) no
C5 C4 C3 . . 121.3(3) no
C5 C4 C9 . . 119.7(3) no
C3 C4 C9 . . 119.0(3) no
C6 C5 C4 . . 121.1(3) no
C5 C6 C7 . . 119.6(3) no
C8 C7 C6 . . 121.0(3) no
C7 C8 C9 . . 121.2(3) no
C8 C9 C4 . . 117.5(3) no
C8 C9 C10 . . 123.5(3) no
C4 C9 C10 . . 119.0(2) no
C11 C10 C1 . . 119.6(2) no
C11 C10 C9 . . 120.4(2) no
C1 C10 C9 . . 119.6(2) no
N1 C11 C10 . . 124.0(2) no
N2 C12 O2 . . 120.6(2) no
N2 C12 C13 . . 120.9(2) no
O2 C12 C13 . . 118.5(2) no
C18 C13 C14 . . 118.7(3) no
C18 C13 C12 . . 120.3(3) no
C14 C13 C12 . . 120.9(3) no
C15 C14 C13 . . 120.6(3) no
C14 C15 C16 . . 119.8(4) no
C17 C16 C15 . . 119.8(3) no
C16 C17 C18 . . 120.8(4) no
C17 C18 C13 . . 120.2(3) no
O3 C19 C28 . . 122.7(2) no
O3 C19 C20 . . 117.2(2) no
C28 C19 C20 . . 119.9(2) no
C21 C20 C19 . . 120.4(3) no
C20 C21 C22 . . 122.1(3) no
C23 C22 C21 . . 121.4(3) no
C23 C22 C27 . . 119.5(3) no
C21 C22 C27 . . 119.1(3) no
C24 C23 C22 . . 121.4(3) no
C23 C24 C25 . . 119.2(3) no
C26 C25 C24 . . 121.3(3) no
C25 C26 C27 . . 121.2(3) no
C26 C27 C22 . . 117.4(2) no
C26 C27 C28 . . 123.6(2) no
C22 C27 C28 . . 119.0(2) no
C19 C28 C29 . . 119.3(2) no
C19 C28 C27 . . 119.4(2) no
C29 C28 C27 . . 120.9(2) no
N3 C29 C28 . . 124.7(2) no
N4 C30 O4 . . 120.7(2) no
N4 C30 C31 . . 121.2(2) no
O4 C30 C31 . . 118.1(2) no
C36 C31 C32 . . 119.4(3) no
C36 C31 C30 . . 120.1(2) no
C32 C31 C30 . . 120.6(3) no
C31 C32 C33 . . 119.7(3) no
C34 C33 C32 . . 121.0(3) no
C35 C34 C33 . . 119.3(3) no
C34 C35 C36 . . 120.8(3) no
C31 C36 C35 . . 119.9(3) no
Cl1 C37 Cl2 . . 111.6(2) no
Cl1 C37' Cl2 . . 107.0(3) no
C39 C38 C38 . 2_667 111.0(10) no
C40 C39 C38 . . 116.6(9) no
C39' C38' C38' . 2_667 113(2) no
C38' C39' C40' . . 108.0(10) no
C3 C2 H2 . . 119.9 no
C1 C2 H2 . . 119.9 no
C2 C3 H3 . . 118.7 no
C4 C3 H3 . . 118.7 no
C6 C5 H5 . . 119.4 no
C4 C5 H5 . . 119.4 no
C5 C6 H6 . . 120.2 no
C7 C6 H6 . . 120.2 no
C8 C7 H7 . . 119.5 no
C6 C7 H7 . . 119.5 no
C7 C8 H8 . . 119.4 no
C9 C8 H8 . . 119.4 no
N1 C11 H11 . . 118.0 no
C10 C11 H11 . . 118.0 no
C15 C14 H14 . . 119.7 no
C13 C14 H14 . . 119.7 no
C14 C15 H15 . . 120.1 no
C16 C15 H15 . . 120.1 no
C17 C16 H16 . . 120.1 no
C15 C16 H16 . . 120.1 no
C16 C17 H17 . . 119.6 no
C18 C17 H17 . . 119.6 no
C17 C18 H18 . . 119.9 no
C13 C18 H18 . . 119.9 no
C21 C20 H20 . . 119.8 no
C19 C20 H20 . . 119.8 no
C20 C21 H21 . . 118.9 no
C22 C21 H21 . . 118.9 no
C24 C23 H23 . . 119.3 no
C22 C23 H23 . . 119.3 no
C23 C24 H24 . . 120.4 no
C25 C24 H24 . . 120.4 no
C26 C25 H25 . . 119.3 no
C24 C25 H25 . . 119.3 no
C25 C26 H26 . . 119.4 no
C27 C26 H26 . . 119.4 no
N3 C29 H29 . . 117.7 no
C28 C29 H29 . . 117.7 no
C31 C32 H32 . . 120.2 no
C33 C32 H32 . . 120.2 no
C34 C33 H33 . . 119.5 no
C32 C33 H33 . . 119.5 no
C35 C34 H34 . . 120.4 no
C33 C34 H34 . . 120.4 no
C34 C35 H35 . . 119.6 no
C36 C35 H35 . . 119.6 no
C31 C36 H36 . . 120.1 no
C35 C36 H36 . . 120.1 no
Cl1 C37 H37a . . 109.3 no
Cl2 C37 H37a . . 109.3 no
Cl1 C37 H37b . . 109.3 no
Cl2 C37 H37b . . 109.3 no
H37a C37 H37b . . 108.0 no
Cl1 C37' H37c . . 110.3 no
Cl2 C37' H37c . . 110.3 no
Cl1 C37' H37d . . 110.3 no
Cl2 C37' H37d . . 110.3 no
H37c C37' H37d . . 108.6 no
C39 C38 H38a . . 109.4 no
C38 C38 H38a 2_667 . 109.4 no
C39 C38 H38b . . 109.4 no
C38 C38 H38b 2_667 . 109.4 no
H38a C38 H38b . . 108.0 no
C40 C39 H39a . . 108.1 no
C38 C39 H39a . . 108.1 no
C40 C39 H39b . . 108.1 no
C38 C39 H39b . . 108.1 no
H39a C39 H39b . . 107.3 no
C39 C40 H40a . . 109.5 no
C39 C40 H40b . . 109.5 no
H40a C40 H40b . . 109.5 no
C39 C40 H40c . . 109.5 no
H40a C40 H40c . . 109.5 no
H40b C40 H40c . . 109.5 no
C39' C38' H38c . . 109.0 no
C38' C38' H38c 2_667 . 109.0 no
C39' C38' H38d . . 109.0 no
C38' C38' H38d 2_667 . 109.0 no
H38c C38' H38d . . 107.8 no
C38' C39' H39c . . 110.2 no
C40' C39' H39c . . 110.2 no
C38' C39' H39d . . 110.2 no
C40' C39' H39d . . 110.2 no
H39c C39' H39d . . 108.5 no
C39' C40' H40d . . 109.5 no
C39' C40' H40e . . 109.5 no
H40d C40' H40e . . 109.5 no
C39' C40' H40f . . 109.5 no
H40d C40' H40f . . 109.5 no
H40e C40' H40f . . 109.5 no

loop_
_geom_bond_atom_site_label_1
_geom_bond_atom_site_label_2
_geom_bond_site_symmetry_2
_geom_bond_distance
_geom_bond_publ_flag
V1 O1 . 1.904(2) yes
V1 O2 . 1.917(2) yes
V1 O3 . 1.906(2) yes
V1 O4 . 1.910(2) yes
V1 N1 . 2.043(2) yes
V1 N3 . 2.061(2) yes
Cl1 C37 . 1.723(4) no
Cl1 C37' . 1.779(5) no
Cl2 C37 . 1.741(4) no
Cl2 C37' . 1.786(5) no
O1 C1 . 1.310(3) no
O2 C12 . 1.319(3) no
O3 C19 . 1.311(3) no
O4 C30 . 1.312(3) no
N1 C11 . 1.312(3) no
N1 N2 . 1.391(3) no
N2 C12 . 1.294(3) no
N3 C29 . 1.301(3) no
N3 N4 . 1.385(3) no
N4 C30 . 1.293(3) no
C1 C10 . 1.407(4) no
C1 C2 . 1.424(4) no
C2 C3 . 1.354(4) no
C3 C4 . 1.413(4) no
C4 C5 . 1.407(4) no
C4 C9 . 1.415(4) no
C5 C6 . 1.357(5) no
C6 C7 . 1.386(5) no
C7 C8 . 1.366(4) no
C8 C9 . 1.409(4) no
C9 C10 . 1.448(4) no
C10 C11 . 1.404(4) no
C12 C13 . 1.468(4) no
C13 C18 . 1.385(4) no
C13 C14 . 1.391(4) no
C14 C15 . 1.372(5) no
C15 C16 . 1.390(6) no
C16 C17 . 1.360(6) no
C17 C18 . 1.377(5) no
C19 C28 . 1.411(4) no
C19 C20 . 1.419(4) no
C20 C21 . 1.355(4) no
C21 C22 . 1.417(4) no
C22 C23 . 1.405(4) no
C22 C27 . 1.418(4) no
C23 C24 . 1.366(5) no
C24 C25 . 1.384(5) no
C25 C26 . 1.366(4) no
C26 C27 . 1.411(4) no
C27 C28 . 1.445(4) no
C28 C29 . 1.417(4) no
C30 C31 . 1.475(4) no
C31 C36 . 1.379(4) no
C31 C32 . 1.381(4) no
C32 C33 . 1.384(5) no
C33 C34 . 1.371(5) no
C34 C35 . 1.359(5) no
C35 C36 . 1.389(4) no
C38 C39 . 1.473(9) no
C38 C38 2_667 1.533(9) no
C39 C40 . 1.459(8) no
C38' C39' . 1.528(10) no
C38' C38' 2_667 1.533(10) no
C39' C40' . 1.538(10) no
C2 H2 . 0.93 no
C3 H3 . 0.93 no
C5 H5 . 0.93 no
C6 H6 . 0.93 no
C7 H7 . 0.93 no
C8 H8 . 0.93 no
C11 H11 . 0.93 no
C14 H14 . 0.93 no
C15 H15 . 0.93 no
C16 H16 . 0.93 no
C17 H17 . 0.93 no
C18 H18 . 0.93 no
C20 H20 . 0.93 no
C21 H21 . 0.93 no
C23 H23 . 0.93 no
C24 H24 . 0.93 no
C25 H25 . 0.93 no
C26 H26 . 0.93 no
C29 H29 . 0.93 no
C32 H32 . 0.93 no
C33 H33 . 0.93 no
C34 H34 . 0.93 no
C35 H35 . 0.93 no
C36 H36 . 0.93 no
C37 H37a . 0.97 no
C37 H37b . 0.97 no
C37' H37c . 0.97 no
C37' H37d . 0.97 no
C38 H38a . 0.97 no
C38 H38b . 0.97 no
C39 H39a . 0.97 no
C39 H39b . 0.97 no
C40 H40a . 0.96 no
C40 H40b . 0.96 no
C40 H40c . 0.96 no
C38' H38c . 0.97 no
C38' H38d . 0.97 no
C39' H39c . 0.97 no
C39' H39d . 0.97 no
C40' H40d . 0.96 no
C40' H40e . 0.96 no
C40' H40f . 0.96 no

loop_
_geom_torsion_atom_site_label_1
_geom_torsion_atom_site_label_2
_geom_torsion_atom_site_label_3
_geom_torsion_atom_site_label_4
_geom_torsion_site_symmetry_1
_geom_torsion
_geom_torsion_publ_flag
O3 V1 O1 C1 . -179.0(2) no
O4 V1 O1 C1 . 42.6(2) no
O2 V1 O1 C1 . -101.9(2) no
N1 V1 O1 C1 . -44.6(2) no
N3 V1 O1 C1 . 108.0(2) no
O1 V1 O2 C12 . 67.0(2) no
O3 V1 O2 C12 . 142.49(19) no
O4 V1 O2 C12 . -66.7(2) no
N1 V1 O2 C12 . 6.84(18) no
N3 V1 O2 C12 . -134.82(19) no
O1 V1 O3 C19 . -175.2(2) no
O4 V1 O3 C19 . -97.5(2) no
O2 V1 O3 C19 . 47.2(2) no
N1 V1 O3 C19 . 112.3(2) no
N3 V1 O3 C19 . -41.0(2) no
O1 V1 O4 C30 . 146.23(19) no
O3 V1 O4 C30 . 70.4(2) no
O2 V1 O4 C30 . -63.7(2) no
N1 V1 O4 C30 . -131.33(19) no
N3 V1 O4 C30 . 10.99(18) no
O1 V1 N1 C11 . 31.3(2) no
O3 V1 N1 C11 . 103.9(2) no
O4 V1 N1 C11 . -56.3(2) no
O2 V1 N1 C11 . 174.1(2) no
N3 V1 N1 C11 . -117.8(2) no
O1 V1 N1 N2 . -150.26(19) no
O3 V1 N1 N2 . -77.6(2) no
O4 V1 N1 N2 . 122.16(19) no
O2 V1 N1 N2 . -7.39(17) no
N3 V1 N1 N2 . 60.7(2) no
C11 N1 N2 C12 . -174.8(2) no
V1 N1 N2 C12 . 6.5(3) no
O1 V1 N3 C29 . 97.5(2) no
O3 V1 N3 C29 . 24.5(2) no
O4 V1 N3 C29 . 168.4(2) no
O2 V1 N3 C29 . -62.4(2) no
N1 V1 N3 C29 . -125.7(2) no
O1 V1 N3 N4 . -81.3(2) no
O3 V1 N3 N4 . -154.30(19) no
O4 V1 N3 N4 . -10.40(17) no
O2 V1 N3 N4 . 118.83(18) no
N1 V1 N3 N4 . 55.5(2) no
C29 N3 N4 C30 . -171.0(2) no
V1 N3 N4 C30 . 7.9(3) no
V1 O1 C1 C10 . 35.8(3) no
V1 O1 C1 C2 . -147.89(19) no
O1 C1 C2 C3 . -177.8(2) no
C10 C1 C2 C3 . -1.4(4) no
C1 C2 C3 C4 . 0.4(4) no
C2 C3 C4 C5 . 179.6(3) no
C2 C3 C4 C9 . 1.1(4) no
C3 C4 C5 C6 . -178.3(3) no
C9 C4 C5 C6 . 0.2(4) no
C4 C5 C6 C7 . 0.6(5) no
C5 C6 C7 C8 . -1.3(5) no
C6 C7 C8 C9 . 1.3(5) no
C7 C8 C9 C4 . -0.4(4) no
C7 C8 C9 C10 . 179.3(3) no
C5 C4 C9 C8 . -0.3(4) no
C3 C4 C9 C8 . 178.2(3) no
C5 C4 C9 C10 . 179.9(2) no
C3 C4 C9 C10 . -1.5(4) no
O1 C1 C10 C11 . 4.2(4) no
C2 C1 C10 C11 . -172.1(2) no
O1 C1 C10 C9 . 177.1(2) no
C2 C1 C10 C9 . 0.9(4) no
C8 C9 C10 C11 . -6.3(4) no
C4 C9 C10 C11 . 173.5(2) no
C8 C9 C10 C1 . -179.2(3) no
C4 C9 C10 C1 . 0.6(4) no
N2 N1 C11 C10 . 171.8(2) no
V1 N1 C11 C10 . -9.6(4) no
C1 C10 C11 N1 . -15.6(4) no
C9 C10 C11 N1 . 171.5(2) no
N1 N2 C12 O2 . -0.7(3) no
N1 N2 C12 C13 . 177.9(2) no
V1 O2 C12 N2 . -5.8(3) no
V1 O2 C12 C13 . 175.57(17) no
N2 C12 C13 C18 . 178.2(3) no
O2 C12 C13 C18 . -3.1(4) no
N2 C12 C13 C14 . -1.5(4) no
O2 C12 C13 C14 . 177.1(3) no
C18 C13 C14 C15 . 1.0(5) no
C12 C13 C14 C15 . -179.2(3) no
C13 C14 C15 C16 . 0.2(6) no
C14 C15 C16 C17 . -1.4(7) no
C15 C16 C17 C18 . 1.4(7) no
C16 C17 C18 C13 . -0.2(6) no
C14 C13 C18 C17 . -1.1(5) no
C12 C13 C18 C17 . 179.2(3) no
V1 O3 C19 C28 . 38.1(4) no
V1 O3 C19 C20 . -146.9(2) no
O3 C19 C20 C21 . -171.7(3) no
C28 C19 C20 C21 . 3.5(4) no
C19 C20 C21 C22 . -0.8(5) no
C20 C21 C22 C23 . 177.6(3) no
C20 C21 C22 C27 . -1.4(5) no
C21 C22 C23 C24 . 179.3(3) no
C27 C22 C23 C24 . -1.8(5) no
C22 C23 C24 C25 . 0.7(5) no
C23 C24 C25 C26 . 0.2(5) no
C24 C25 C26 C27 . 0.0(5) no
C25 C26 C27 C22 . -1.0(4) no
C25 C26 C27 C28 . 178.9(3) no
C23 C22 C27 C26 . 1.9(4) no
C21 C22 C27 C26 . -179.1(3) no
C23 C22 C27 C28 . -178.1(3) no
C21 C22 C27 C28 . 0.9(4) no
O3 C19 C28 C29 . -2.5(4) no
C20 C19 C28 C29 . -177.4(2) no
O3 C19 C28 C27 . 171.0(2) no
C20 C19 C28 C27 . -3.9(4) no
C26 C27 C28 C19 . -178.3(3) no
C22 C27 C28 C19 . 1.7(4) no
C26 C27 C28 C29 . -4.9(4) no
C22 C27 C28 C29 . 175.1(2) no
N4 N3 C29 C28 . 173.6(2) no
V1 N3 C29 C28 . -5.2(4) no
C19 C28 C29 N3 . -12.3(4) no
C27 C28 C29 N3 . 174.3(2) no
N3 N4 C30 O4 . 1.3(3) no
N3 N4 C30 C31 . -179.9(2) no
V1 O4 C30 N4 . -10.9(3) no
V1 O4 C30 C31 . 170.28(18) no
N4 C30 C31 C36 . 180.0(3) no
O4 C30 C31 C36 . -1.3(4) no
N4 C30 C31 C32 . 1.1(4) no
O4 C30 C31 C32 . 179.9(3) no
C36 C31 C32 C33 . 1.6(5) no
C30 C31 C32 C33 . -179.5(3) no
C31 C32 C33 C34 . -0.9(6) no
C32 C33 C34 C35 . 0.1(7) no
C33 C34 C35 C36 . 0.1(6) no
C32 C31 C36 C35 . -1.4(5) no
C30 C31 C36 C35 . 179.7(3) no
C34 C35 C36 C31 . 0.6(6) no
C37' Cl1 C37 Cl2 . -68.7(7) no
C37' Cl2 C37 Cl1 . 68.9(7) no
C37 Cl1 C37' Cl2 . 62.0(6) no
C37 Cl2 C37' Cl1 . -61.5(6) no
C38 C38 C39 C40 2_667 -166.0(17) no
C38' C38' C39' C40' 2_667 -98(5) no
